data_7717958
loop_
_publ_author_name
'Signorella, Sharon'
'Bruno, Micaela'
'Frattini, Gianfranco'
'Palopoli, Claudia'
'Moreno, Diego Mart\'in'
'Pellegri, Nora'
'Daier, Ver\'onica Andrea'
'Signorella, Sandra'

_publ_section_title
;
 The Relative Impact of Ligand Flexibility and Redox Potential on the
 Activity of Cu Superoxide Dismutase Mimics
;
_journal_name_full 'Dalton Transactions'
_journal_paper_doi 10.1039/D4DT03403A
_journal_year 2025
_chemical_formula_moiety 'C18 H21 Cu N4 O2, Cl O4'
_chemical_formula_sum 'C18 H21 Cl Cu N4 O6'
_chemical_formula_weight 488.38
_chemical_name_systematic '[N,N'-bis(2-pyridylmethylene)-1,4-butanediamine]copper(II) perchlorate acetate'
_space_group_crystal_system monoclinic
_space_group_IT_number 14
_space_group_name_Hall '-P 2yn'
_space_group_name_H-M_alt 'P 1 21/n 1'
_atom_sites_solution_hydrogens geom
_atom_sites_solution_primary intrinsic-phasing
_audit_creation_method SHELXL-2019/1
_audit_update_record
;
2024-11-25 deposited with the CCDC.	2025-01-31 downloaded from the CCDC.
;
_cell_angle_alpha 90
_cell_angle_beta 102.707(3)
_cell_angle_gamma 90
_cell_formula_units_Z 4
_cell_length_a 7.0578(8)
_cell_length_b 24.333(3)
_cell_length_c 12.4664(13)
_cell_measurement_reflns_used 6727
_cell_measurement_temperature 298(2)
_cell_measurement_theta_max 23.49
_cell_measurement_theta_min 2.37
_cell_volume 2088.5(4)
_computing_cell_refinement 'SAINT V8.40B (Bruker AXS LLC, 2019)'
_computing_data_collection 'APEX4 v2022.10-1 (Bruker, 2022)'
_computing_data_reduction 'SAINT V8.40B (Bruker AXS LLC, 2019)'
_computing_molecular_graphics 'Ortep-3 for Windows (Farrugia, 1997)'
_computing_publication_material 'Bruker SHELXTL'
_computing_structure_refinement 'SHELXL-2019/1 (Sheldrick, 2019)'
_computing_structure_solution 'SHELXT, VERSION 2018/2'
_diffrn_ambient_temperature 298(2)
_diffrn_detector_area_resol_mean 7.4
_diffrn_measured_fraction_theta_full 1.000
_diffrn_measured_fraction_theta_max 0.990
_diffrn_measurement_device_type 'Bruker D8 Quest ECO Photon II CPAD diffractometer'
_diffrn_measurement_method '\f and \w scans'
_diffrn_radiation_monochromator 'Triumph curved graphite crystal'
_diffrn_radiation_type MoK\a
_diffrn_radiation_wavelength 0.71073
_diffrn_reflns_av_R_equivalents 0.1450
_diffrn_reflns_av_unetI/netI 0.0610
_diffrn_reflns_Laue_measured_fraction_full 1.000
_diffrn_reflns_Laue_measured_fraction_max 0.990
_diffrn_reflns_limit_h_max 8
_diffrn_reflns_limit_h_min -8
_diffrn_reflns_limit_k_max 29
_diffrn_reflns_limit_k_min -29
_diffrn_reflns_limit_l_max 15
_diffrn_reflns_limit_l_min -15
_diffrn_reflns_number 51971
_diffrn_reflns_point_group_measured_fraction_full 1.000
_diffrn_reflns_point_group_measured_fraction_max 0.990
_diffrn_reflns_theta_full 25.242
_diffrn_reflns_theta_max 25.479
_diffrn_reflns_theta_min 1.872
_diffrn_source 'sealed X-ray tube'
_exptl_absorpt_coefficient_mu 1.216
_exptl_absorpt_correction_T_max 0.7228
_exptl_absorpt_correction_T_min 0.5690
_exptl_absorpt_correction_type multi-scan
_exptl_absorpt_process_details
;
 SADABS 2016/2: Krause, L., Herbst-Irmer, R., Sheldrick G.M. & Stalke D.,
 J. Appl. Cryst. 48 (2015) 3-10
;
_exptl_crystal_colour green
_exptl_crystal_density_diffrn 1.553
_exptl_crystal_density_method 'not measured'
_exptl_crystal_description plate
_exptl_crystal_F_000 1004
_exptl_crystal_size_max 0.128
_exptl_crystal_size_mid 0.104
_exptl_crystal_size_min 0.040
_refine_diff_density_max 0.932
_refine_diff_density_min -0.666
_refine_diff_density_rms 0.123
_refine_ls_extinction_method none
_refine_ls_goodness_of_fit_ref 1.196
_refine_ls_hydrogen_treatment constr
_refine_ls_matrix_type full
_refine_ls_number_parameters 282
_refine_ls_number_reflns 3843
_refine_ls_number_restraints 12
_refine_ls_restrained_S_all 1.194
_refine_ls_R_factor_all 0.1227
_refine_ls_R_factor_gt 0.0952
_refine_ls_shift/su_max 0.000
_refine_ls_shift/su_mean 0.000
_refine_ls_structure_factor_coef Fsqd
_refine_ls_weighting_details 'w=1/[\s^2^(Fo^2^)+(0.0926P)^2^+6.4508P] where P=(Fo^2^+2Fc^2^)/3'
_refine_ls_weighting_scheme calc
_refine_ls_wR_factor_gt 0.2113
_refine_ls_wR_factor_ref 0.2255
_reflns_Friedel_coverage 0.000
_reflns_number_gt 2936
_reflns_number_total 3843
_reflns_threshold_expression 'I > 2\s(I)'
_cod_data_source_file d4dt03403a2.cif
_cod_data_source_block MB_C1_B_0m_b
_cod_original_sg_symbol_H-M 'P 21/n'
_cod_database_code 7717958
_shelx_shelxl_version_number 2019/1
_shelx_space_group_comment
;
The symmetry employed for this shelxl refinement is uniquely defined
by the following loop, which should always be used as a source of
symmetry information in preference to the above space-group names.
They are only intended as comments.
;
_shelx_estimated_absorpt_t_min 0.860
_shelx_estimated_absorpt_t_max 0.953

loop_
_space_group_symop_operation_xyz
'x, y, z'
'-x+1/2, y+1/2, -z+1/2'
'-x, -y, -z'
'x-1/2, -y-1/2, z-1/2'

loop_
_atom_site_label
_atom_site_type_symbol
_atom_site_fract_x
_atom_site_fract_y
_atom_site_fract_z
_atom_site_U_iso_or_equiv
_atom_site_adp_type
_atom_site_occupancy
_atom_site_site_symmetry_order
_atom_site_calc_flag
_atom_site_refinement_flags_posn
_atom_site_refinement_flags_adp
_atom_site_refinement_flags_occupancy
_atom_site_disorder_assembly
_atom_site_disorder_group
O6 O 0.091(3) 0.2813(7) 0.1848(12) 0.247(9) Uani 1 1 d . . . . .
O5 O -0.214(2) 0.2901(5) 0.1145(11) 0.253(10) Uani 1 1 d . . . . .
Cu1 Cu 0.69626(12) 0.58418(3) 0.26451(7) 0.0365(3) Uani 1 1 d . . . . .
O1 O 0.8499(7) 0.5278(2) 0.3526(4) 0.0440(12) Uani 1 1 d . . . . .
O2 O 1.0185(8) 0.5317(2) 0.2231(4) 0.0577(15) Uani 1 1 d . . . . .
N1 N 0.5114(8) 0.5282(2) 0.1801(4) 0.0386(13) Uani 1 1 d . . . . .
N1' N 0.5556(9) 0.6074(3) 0.4022(5) 0.0440(14) Uani 1 1 d . . . . .
N2 N 0.5577(9) 0.6321(2) 0.1409(5) 0.0442(14) Uani 1 1 d . . . . .
N2' N 0.8596(9) 0.6489(3) 0.3341(5) 0.0463(15) Uani 1 1 d . . . . .
C1 C 0.4981(11) 0.4752(3) 0.2008(6) 0.0472(18) Uani 1 1 d . . . . .
H1 H 0.580569 0.460154 0.262332 0.057 Uiso 1 1 calc R U . . .
Cl1 Cl -0.0686(4) 0.31763(11) 0.1780(2) 0.0796(8) Uani 1 1 d . . . . .
O4 O -0.0292(15) 0.3658(4) 0.1301(8) 0.136(4) Uani 1 1 d . . . . .
O3 O -0.0708(17) 0.3209(4) 0.2892(8) 0.136(4) Uani 1 1 d . . . . .
C1' C 0.4043(13) 0.5857(4) 0.4363(8) 0.066(2) Uani 1 1 d . . . . .
H1' H 0.333054 0.557836 0.395012 0.079 Uiso 1 1 calc R U . . .
C2 C 0.3651(12) 0.4416(3) 0.1335(7) 0.052(2) Uani 1 1 d . . . . .
H2 H 0.356987 0.404620 0.150887 0.062 Uiso 1 1 calc R U . . .
C2' C 0.3512(16) 0.6033(6) 0.5295(9) 0.086(3) Uani 1 1 d . . . . .
H2' H 0.243934 0.587937 0.550114 0.104 Uiso 1 1 calc R U . . .
C3 C 0.2453(11) 0.4625(4) 0.0413(7) 0.053(2) Uani 1 1 d . . . . .
H3 H 0.157838 0.439980 -0.005549 0.064 Uiso 1 1 calc R U . . .
C3' C 0.4564(18) 0.6436(5) 0.5923(8) 0.079(3) Uani 1 1 d . . . . .
H3' H 0.422003 0.655693 0.656250 0.095 Uiso 1 1 calc R U . . .
C4 C 0.2568(10) 0.5177(4) 0.0191(6) 0.0487(19) Uani 1 1 d . . . . .
H4 H 0.175713 0.533197 -0.042334 0.058 Uiso 1 1 calc R U . . .
C4' C 0.6133(16) 0.6661(4) 0.5600(7) 0.066(3) Uani 1 1 d . . . . .
H4' H 0.687079 0.693634 0.600960 0.079 Uiso 1 1 calc R U . . .
C5 C 0.3899(10) 0.5492(3) 0.0892(5) 0.0384(16) Uani 1 1 d . . . . .
C5' C 0.6587(11) 0.6462(3) 0.4638(6) 0.0443(17) Uani 1 1 d . . . . .
C6 C 0.4248(12) 0.6078(3) 0.0743(6) 0.0497(19) Uani 1 1 d . . . . .
H6 H 0.348814 0.626932 0.015669 0.060 Uiso 1 1 calc R U . . .
C6' C 0.8186(12) 0.6684(3) 0.4211(7) 0.0509(19) Uani 1 1 d . . . . .
H6' H 0.891968 0.697246 0.457712 0.061 Uiso 1 1 calc R U . . .
C7 C 0.5937(15) 0.6907(3) 0.1295(8) 0.066(2) Uani 1 1 d . . . . .
H7A H 0.590197 0.709211 0.197991 0.080 Uiso 1 1 calc R U . . .
H7B H 0.491191 0.706022 0.072518 0.080 Uiso 1 1 calc R U . . .
C8 C 0.7877(17) 0.7013(4) 0.1008(9) 0.083(3) Uani 1 1 d . . . . .
H8C H 0.775256 0.733135 0.052808 0.100 Uiso 0.289(19) 1 calc R U P A 2
H8D H 0.819689 0.670066 0.059818 0.100 Uiso 0.289(19) 1 calc R U P A 2
H8A H 0.773585 0.693329 0.023177 0.100 Uiso 0.711(19) 1 calc R U P A 1
H8B H 0.814799 0.740323 0.110314 0.100 Uiso 0.711(19) 1 calc R U P A 1
C10 C 1.0127(14) 0.6741(4) 0.2865(9) 0.073(3) Uani 1 1 d . . . . .
H10C H 1.108136 0.689388 0.347256 0.088 Uiso 0.289(19) 1 calc R U P A 2
H10D H 1.076504 0.644409 0.256360 0.088 Uiso 0.289(19) 1 calc R U P A 2
H10A H 1.134064 0.654605 0.312130 0.088 Uiso 0.711(19) 1 calc R U P A 1
H10B H 1.031880 0.712022 0.310615 0.088 Uiso 0.711(19) 1 calc R U P A 1
C11 C 0.9847(10) 0.5103(3) 0.3069(5) 0.0378(16) Uani 1 1 d . . . . .
C12 C 1.0995(11) 0.4622(3) 0.3601(6) 0.0480(18) Uani 1 1 d . . . . .
H12A H 1.229310 0.464366 0.348532 0.072 Uiso 1 1 calc R U . . .
H12B H 1.039446 0.428851 0.328494 0.072 Uiso 1 1 calc R U . . .
H12C H 1.103444 0.462592 0.437593 0.072 Uiso 1 1 calc R U . . .
C9A C 0.956(2) 0.6721(5) 0.1596(11) 0.068(4) Uani 0.711(19) 1 d . . P A 1
H9A1 H 1.066346 0.685371 0.132708 0.082 Uiso 0.711(19) 1 calc R U P A 1
H9A2 H 0.938270 0.633791 0.138614 0.082 Uiso 0.711(19) 1 calc R U P A 1
C9B C 0.975(6) 0.7124(15) 0.211(3) 0.082(9) Uani 0.289(19) 1 d . . P A 2
H9B1 H 1.091325 0.718309 0.182877 0.098 Uiso 0.289(19) 1 calc R U P A 2
H9B2 H 0.948578 0.746293 0.245623 0.098 Uiso 0.289(19) 1 calc R U P A 2

loop_
_atom_site_aniso_label
_atom_site_aniso_U_11
_atom_site_aniso_U_22
_atom_site_aniso_U_33
_atom_site_aniso_U_23
_atom_site_aniso_U_13
_atom_site_aniso_U_12
O6 0.31(2) 0.279(18) 0.165(12) 0.040(13) 0.086(13) 0.171(17)
O5 0.301(18) 0.160(10) 0.202(13) 0.075(10) -0.151(13) -0.163(12)
Cu1 0.0374(5) 0.0382(5) 0.0345(5) 0.0000(4) 0.0093(3) 0.0018(4)
O1 0.041(3) 0.054(3) 0.040(3) 0.002(2) 0.015(2) 0.010(2)
O2 0.058(3) 0.072(4) 0.047(3) 0.014(3) 0.021(3) 0.013(3)
N1 0.038(3) 0.050(4) 0.031(3) 0.000(3) 0.013(3) 0.001(3)
N1' 0.037(3) 0.050(4) 0.047(4) -0.001(3) 0.015(3) 0.002(3)
N2 0.050(4) 0.041(3) 0.040(3) 0.000(3) 0.008(3) 0.011(3)
N2' 0.043(4) 0.047(4) 0.048(4) 0.004(3) 0.010(3) -0.004(3)
C1 0.051(5) 0.052(5) 0.042(4) 0.003(3) 0.018(4) -0.006(4)
Cl1 0.0958(19) 0.0641(15) 0.0660(15) 0.0184(12) -0.0096(13) -0.0218(13)
O4 0.159(9) 0.101(6) 0.128(7) 0.039(6) -0.014(7) -0.072(6)
O3 0.182(10) 0.133(8) 0.110(7) -0.001(6) 0.068(7) -0.026(7)
C1' 0.054(5) 0.087(7) 0.060(5) 0.004(5) 0.019(4) -0.001(5)
C2 0.056(5) 0.051(5) 0.055(5) -0.008(4) 0.024(4) -0.014(4)
C2' 0.069(7) 0.125(10) 0.080(7) 0.029(7) 0.049(6) 0.028(7)
C3 0.036(4) 0.075(6) 0.052(5) -0.023(4) 0.019(4) -0.013(4)
C3' 0.103(8) 0.093(8) 0.052(6) 0.016(5) 0.042(6) 0.047(7)
C4 0.030(4) 0.078(6) 0.039(4) -0.013(4) 0.012(3) 0.009(4)
C4' 0.099(7) 0.056(5) 0.042(5) 0.002(4) 0.017(5) 0.032(5)
C5 0.031(4) 0.054(4) 0.033(4) -0.006(3) 0.016(3) 0.005(3)
C5' 0.051(4) 0.041(4) 0.038(4) -0.002(3) 0.003(3) 0.010(3)
C6 0.054(5) 0.061(5) 0.033(4) 0.002(4) 0.007(4) 0.019(4)
C6' 0.055(5) 0.038(4) 0.056(5) -0.013(4) 0.004(4) -0.006(4)
C7 0.095(5) 0.035(4) 0.066(6) 0.015(4) 0.012(4) 0.008(4)
C8 0.106(5) 0.056(5) 0.092(6) -0.004(4) 0.030(4) -0.006(4)
C10 0.061(6) 0.063(6) 0.100(6) 0.007(5) 0.029(5) -0.017(4)
C11 0.041(4) 0.041(4) 0.028(3) -0.003(3) 0.001(3) -0.002(3)
C12 0.042(4) 0.053(5) 0.051(4) 0.007(4) 0.013(4) 0.011(3)
C9A 0.090(6) 0.053(7) 0.075(7) 0.006(6) 0.048(5) -0.014(5)
C9B 0.105(12) 0.055(9) 0.091(8) -0.002(7) 0.032(9) -0.010(9)

loop_
_atom_type_symbol
_atom_type_description
_atom_type_scat_dispersion_real
_atom_type_scat_dispersion_imag
_atom_type_scat_source
C C 0.0033 0.0016 'International Tables Vol C Tables 4.2.6.8 and 6.1.1.4'
H H 0.0000 0.0000 'International Tables Vol C Tables 4.2.6.8 and 6.1.1.4'
Cl Cl 0.1484 0.1585 'International Tables Vol C Tables 4.2.6.8 and 6.1.1.4'
Cu Cu 0.3201 1.2651 'International Tables Vol C Tables 4.2.6.8 and 6.1.1.4'
N N 0.0061 0.0033 'International Tables Vol C Tables 4.2.6.8 and 6.1.1.4'
O O 0.0106 0.0060 'International Tables Vol C Tables 4.2.6.8 and 6.1.1.4'

loop_
_geom_angle_atom_site_label_1
_geom_angle_atom_site_label_2
_geom_angle_atom_site_label_3
_geom_angle
_geom_angle_site_symmetry_1
_geom_angle_site_symmetry_3
_geom_angle_publ_flag
O1 Cu1 N2 165.0(2) . . ?
O1 Cu1 N1 92.0(2) . . ?
N2 Cu1 N1 80.9(2) . . ?
O1 Cu1 N2' 96.5(2) . . ?
N2 Cu1 N2' 90.7(3) . . ?
N1 Cu1 N2' 171.5(2) . . ?
O1 Cu1 N1' 91.8(2) . . ?
N2 Cu1 N1' 102.7(2) . . ?
N1 Cu1 N1' 103.0(2) . . ?
N2' Cu1 N1' 77.4(2) . . ?
C11 O1 Cu1 111.1(4) . . ?
C1 N1 C5 118.1(6) . . ?
C1 N1 Cu1 128.5(5) . . ?
C5 N1 Cu1 113.4(5) . . ?
C5' N1' C1' 118.0(7) . . ?
C5' N1' Cu1 110.1(5) . . ?
C1' N1' Cu1 131.5(6) . . ?
C6 N2 C7 121.0(7) . . ?
C6 N2 Cu1 113.7(5) . . ?
C7 N2 Cu1 125.2(6) . . ?
C6' N2' C10 120.7(7) . . ?
C6' N2' Cu1 116.0(5) . . ?
C10 N2' Cu1 123.2(6) . . ?
N1 C1 C2 121.8(7) . . ?
N1 C1 H1 119.1 . . ?
C2 C1 H1 119.1 . . ?
O5 Cl1 O4 112.0(6) . . ?
O5 Cl1 O3 116.3(9) . . ?
O4 Cl1 O3 115.7(6) . . ?
O5 Cl1 O6 102.8(12) . . ?
O4 Cl1 O6 108.9(10) . . ?
O3 Cl1 O6 99.1(8) . . ?
N1' C1' C2' 122.2(10) . . ?
N1' C1' H1' 118.9 . . ?
C2' C1' H1' 118.9 . . ?
C3 C2 C1 120.1(8) . . ?
C3 C2 H2 119.9 . . ?
C1 C2 H2 119.9 . . ?
C1' C2' C3' 119.7(10) . . ?
C1' C2' H2' 120.1 . . ?
C3' C2' H2' 120.1 . . ?
C2 C3 C4 118.7(7) . . ?
C2 C3 H3 120.7 . . ?
C4 C3 H3 120.7 . . ?
C2' C3' C4' 119.2(9) . . ?
C2' C3' H3' 120.4 . . ?
C4' C3' H3' 120.4 . . ?
C5 C4 C3 118.8(7) . . ?
C5 C4 H4 120.6 . . ?
C3 C4 H4 120.6 . . ?
C3' C4' C5' 117.9(9) . . ?
C3' C4' H4' 121.1 . . ?
C5' C4' H4' 121.1 . . ?
N1 C5 C4 122.5(7) . . ?
N1 C5 C6 112.3(6) . . ?
C4 C5 C6 125.1(7) . . ?
N1' C5' C4' 122.9(8) . . ?
N1' C5' C6' 115.0(6) . . ?
C4' C5' C6' 122.0(8) . . ?
N2 C6 C5 119.7(7) . . ?
N2 C6 H6 120.2 . . ?
C5 C6 H6 120.2 . . ?
N2' C6' C5' 120.9(7) . . ?
N2' C6' H6' 119.6 . . ?
C5' C6' H6' 119.6 . . ?
N2 C7 C8 112.1(7) . . ?
N2 C7 H7A 109.2 . . ?
C8 C7 H7A 109.2 . . ?
N2 C7 H7B 109.2 . . ?
C8 C7 H7B 109.2 . . ?
H7A C7 H7B 107.9 . . ?
C9A C8 C7 118.9(9) . . ?
C7 C8 C9B 114.8(15) . . ?
C7 C8 H8C 108.6 . . ?
C9B C8 H8C 108.6 . . ?
C7 C8 H8D 108.6 . . ?
C9B C8 H8D 108.6 . . ?
H8C C8 H8D 107.5 . . ?
C9A C8 H8A 107.6 . . ?
C7 C8 H8A 107.6 . . ?
C9A C8 H8B 107.6 . . ?
C7 C8 H8B 107.6 . . ?
H8A C8 H8B 107.0 . . ?
C9B C10 N2' 122(2) . . ?
N2' C10 C9A 110.5(8) . . ?
C9B C10 H10C 106.8 . . ?
N2' C10 H10C 106.8 . . ?
C9B C10 H10D 106.8 . . ?
N2' C10 H10D 106.8 . . ?
H10C C10 H10D 106.6 . . ?
N2' C10 H10A 109.6 . . ?
C9A C10 H10A 109.6 . . ?
N2' C10 H10B 109.6 . . ?
C9A C10 H10B 109.6 . . ?
H10A C10 H10B 108.1 . . ?
O2 C11 O1 122.3(6) . . ?
O2 C11 C12 121.3(6) . . ?
O1 C11 C12 116.4(6) . . ?
C11 C12 H12A 109.5 . . ?
C11 C12 H12B 109.5 . . ?
H12A C12 H12B 109.5 . . ?
C11 C12 H12C 109.5 . . ?
H12A C12 H12C 109.5 . . ?
H12B C12 H12C 109.5 . . ?
C8 C9A C10 120.5(11) . . ?
C8 C9A H9A1 107.2 . . ?
C10 C9A H9A1 107.2 . . ?
C8 C9A H9A2 107.2 . . ?
C10 C9A H9A2 107.2 . . ?
H9A1 C9A H9A2 106.8 . . ?
C10 C9B C8 118(3) . . ?
C10 C9B H9B1 107.8 . . ?
C8 C9B H9B1 107.8 . . ?
C10 C9B H9B2 107.8 . . ?
C8 C9B H9B2 107.8 . . ?
H9B1 C9B H9B2 107.2 . . ?

loop_
_geom_bond_atom_site_label_1
_geom_bond_atom_site_label_2
_geom_bond_distance
_geom_bond_site_symmetry_2
_geom_bond_publ_flag
O6 Cl1 1.417(14) . ?
O5 Cl1 1.332(9) . ?
Cu1 O1 1.934(5) . ?
Cu1 N2 2.006(6) . ?
Cu1 N1 2.016(6) . ?
Cu1 N2' 2.030(6) . ?
Cu1 N1' 2.237(6) . ?
O1 C11 1.284(8) . ?
O2 C11 1.236(8) . ?
N1 C1 1.321(9) . ?
N1 C5 1.362(9) . ?
N1' C5' 1.328(9) . ?
N1' C1' 1.341(10) . ?
N2 C6 1.256(10) . ?
N2 C7 1.461(10) . ?
N2' C6' 1.273(10) . ?
N2' C10 1.477(10) . ?
C1 C2 1.382(11) . ?
C1 H1 0.9300 . ?
Cl1 O4 1.371(8) . ?
Cl1 O3 1.393(9) . ?
C1' C2' 1.365(14) . ?
C1' H1' 0.9300 . ?
C2 C3 1.367(11) . ?
C2 H2 0.9300 . ?
C2' C3' 1.368(16) . ?
C2' H2' 0.9300 . ?
C3 C4 1.375(12) . ?
C3 H3 0.9300 . ?
C3' C4' 1.372(15) . ?
C3' H3' 0.9300 . ?
C4 C5 1.369(10) . ?
C4 H4 0.9300 . ?
C4' C5' 1.394(11) . ?
C4' H4' 0.9300 . ?
C5 C6 1.466(11) . ?
C5' C6' 1.454(11) . ?
C6 H6 0.9300 . ?
C6' H6' 0.9300 . ?
C7 C8 1.512(14) . ?
C7 H7A 0.9700 . ?
C7 H7B 0.9700 . ?
C8 C9A 1.437(17) . ?
C8 C9B 1.70(4) . ?
C8 H8C 0.9700 . ?
C8 H8D 0.9700 . ?
C8 H8A 0.9700 . ?
C8 H8B 0.9700 . ?
C10 C9B 1.31(4) . ?
C10 C9A 1.544(16) . ?
C10 H10C 0.9700 . ?
C10 H10D 0.9700 . ?
C10 H10A 0.9700 . ?
C10 H10B 0.9700 . ?
C11 C12 1.493(10) . ?
C12 H12A 0.9600 . ?
C12 H12B 0.9600 . ?
C12 H12C 0.9600 . ?
C9A H9A1 0.9700 . ?
C9A H9A2 0.9700 . ?
C9B H9B1 0.9700 . ?
C9B H9B2 0.9700 . ?

loop_
_geom_hbond_atom_site_label_D
_geom_hbond_atom_site_label_H
_geom_hbond_atom_site_label_A
_geom_hbond_distance_DH
_geom_hbond_distance_HA
_geom_hbond_distance_DA
_geom_hbond_angle_DHA
_geom_hbond_site_symmetry_A
_geom_hbond_publ_flag
C1 H1 O1 0.93 2.58 3.053(9) 112.1 . yes
C6 H6 O5 0.93 2.63 3.518(14) 159.2 3_565 yes
C6 H6 O4 0.93 2.57 3.401(12) 148.6 3_565 yes
C12 H12C O1 0.96 2.57 3.528(9) 172.7 3_766 yes

loop_
_geom_torsion_atom_site_label_1
_geom_torsion_atom_site_label_2
_geom_torsion_atom_site_label_3
_geom_torsion_atom_site_label_4
_geom_torsion
_geom_torsion_site_symmetry_1
_geom_torsion_site_symmetry_2
_geom_torsion_site_symmetry_3
_geom_torsion_site_symmetry_4
_geom_torsion_publ_flag
C5 N1 C1 C2 -0.3(10) . . . . ?
Cu1 N1 C1 C2 -178.7(5) . . . . ?
C5' N1' C1' C2' 1.8(13) . . . . ?
Cu1 N1' C1' C2' 174.1(7) . . . . ?
N1 C1 C2 C3 1.4(11) . . . . ?
N1' C1' C2' C3' -1.2(16) . . . . ?
C1 C2 C3 C4 -1.8(11) . . . . ?
C1' C2' C3' C4' 0.5(15) . . . . ?
C2 C3 C4 C5 1.1(10) . . . . ?
C2' C3' C4' C5' -0.3(13) . . . . ?
C1 N1 C5 C4 -0.4(9) . . . . ?
Cu1 N1 C5 C4 178.2(5) . . . . ?
C1 N1 C5 C6 -178.0(6) . . . . ?
Cu1 N1 C5 C6 0.6(7) . . . . ?
C3 C4 C5 N1 0.0(10) . . . . ?
C3 C4 C5 C6 177.4(6) . . . . ?
C1' N1' C5' C4' -1.6(11) . . . . ?
Cu1 N1' C5' C4' -175.5(6) . . . . ?
C1' N1' C5' C6' -179.0(7) . . . . ?
Cu1 N1' C5' C6' 7.1(8) . . . . ?
C3' C4' C5' N1' 0.9(12) . . . . ?
C3' C4' C5' C6' 178.2(8) . . . . ?
C7 N2 C6 C5 -178.8(7) . . . . ?
Cu1 N2 C6 C5 -2.4(8) . . . . ?
N1 C5 C6 N2 1.3(9) . . . . ?
C4 C5 C6 N2 -176.3(7) . . . . ?
C10 N2' C6' C5' 175.5(7) . . . . ?
Cu1 N2' C6' C5' -2.2(10) . . . . ?
N1' C5' C6' N2' -3.9(11) . . . . ?
C4' C5' C6' N2' 178.7(7) . . . . ?
C6 N2 C7 C8 -113.3(9) . . . . ?
Cu1 N2 C7 C8 70.8(9) . . . . ?
N2 C7 C8 C9A -45.2(13) . . . . ?
N2 C7 C8 C9B -92.7(17) . . . . ?
C6' N2' C10 C9B -92(2) . . . . ?
Cu1 N2' C10 C9B 85(2) . . . . ?
C6' N2' C10 C9A -143.5(9) . . . . ?
Cu1 N2' C10 C9A 34.1(11) . . . . ?
Cu1 O1 C11 O2 6.5(8) . . . . ?
Cu1 O1 C11 C12 -173.2(5) . . . . ?
C7 C8 C9A C10 -54.6(15) . . . . ?
N2' C10 C9A C8 63.4(13) . . . . ?
N2' C10 C9B C8 -48(4) . . . . ?
C7 C8 C9B C10 57(3) . . . . ?
